data_7241785
loop_
_publ_author_name
'Wang, Jiao-Min'
'Zhang, Peng-Feng'
'Cheng, Jian-Guo'
'Wang, Yao'
'Ma, Lu-Lu'
'Yang, Guo-Ping'
'Wang, Yao-Yu'

_publ_section_title
;
 Luminescence tuning and sensing properties of stable 2D lanthanide
 metal--organic frameworks built with symmetrical flexible tricarboxylic
 acid ligands containing ether oxygen bonds
;
_journal_issue 2
_journal_name_full CrystEngComm
_journal_page_first 411
_journal_page_last 418
_journal_paper_doi 10.1039/D0CE01528H
_journal_volume 23
_journal_year 2021
_chemical_formula_moiety 'C23 H19 Dy O10, H O'
_chemical_formula_sum 'C23 H20 Dy O11'
_chemical_formula_weight 634.89
_space_group_crystal_system monoclinic
_space_group_IT_number 14
_space_group_name_Hall '-P 2ybc'
_space_group_name_H-M_alt 'P 1 21/c 1'
_atom_sites_solution_hydrogens mixed
_atom_sites_solution_primary dual
_audit_creation_date 2020-01-10
_audit_creation_method
;
Olex2 1.2-beta
(compiled 2018.05.29 svn.r3508 for OlexSys, GUI svn.r5506)
;
_audit_update_record
;
2020-11-02 deposited with the CCDC.	2020-11-13 downloaded from the CCDC.
;
_cell_angle_alpha 90
_cell_angle_beta 105.373(5)
_cell_angle_gamma 90
_cell_formula_units_Z 4
_cell_length_a 16.089(3)
_cell_length_b 8.4482(14)
_cell_length_c 16.397(3)
_cell_measurement_reflns_used 9937
_cell_measurement_temperature 150(2)
_cell_measurement_theta_max 25.36
_cell_measurement_theta_min 2.56
_cell_volume 2149.0(7)
_computing_molecular_graphics 'Olex2 (Dolomanov et al., 2009)'
_computing_publication_material 'Olex2 (Dolomanov et al., 2009)'
_computing_structure_refinement 'ShelXL (Sheldrick, 2015)'
_computing_structure_solution 'ShelXT (Sheldrick, 2015)'
_diffrn_ambient_temperature 149.99
_diffrn_measured_fraction_theta_full 0.999
_diffrn_measured_fraction_theta_max 0.998
_diffrn_measurement_device_type 'Bruker APEX-II CCD'
_diffrn_measurement_method '\f and \w scans'
_diffrn_radiation_type MoK\a
_diffrn_radiation_wavelength 0.71073
_diffrn_reflns_av_R_equivalents 0.0448
_diffrn_reflns_av_unetI/netI 0.0237
_diffrn_reflns_Laue_measured_fraction_full 0.999
_diffrn_reflns_Laue_measured_fraction_max 0.998
_diffrn_reflns_limit_h_max 19
_diffrn_reflns_limit_h_min -19
_diffrn_reflns_limit_k_max 10
_diffrn_reflns_limit_k_min -10
_diffrn_reflns_limit_l_max 19
_diffrn_reflns_limit_l_min -19
_diffrn_reflns_number 31613
_diffrn_reflns_point_group_measured_fraction_full 0.999
_diffrn_reflns_point_group_measured_fraction_max 0.998
_diffrn_reflns_theta_full 25.242
_diffrn_reflns_theta_max 25.375
_diffrn_reflns_theta_min 2.734
_diffrn_standards_number 0
_exptl_absorpt_coefficient_mu 3.543
_exptl_absorpt_correction_T_max 0.74
_exptl_absorpt_correction_T_min 0.64
_exptl_absorpt_correction_type multi-scan
_exptl_absorpt_process_details SADABS
_exptl_crystal_colour 'whiteish colourless'
_exptl_crystal_colour_modifier whiteish
_exptl_crystal_colour_primary colourless
_exptl_crystal_density_diffrn 1.962
_exptl_crystal_description block
_exptl_crystal_F_000 1248
_refine_diff_density_max 0.612
_refine_diff_density_min -0.615
_refine_diff_density_rms 0.091
_refine_ls_extinction_method none
_refine_ls_goodness_of_fit_ref 1.093
_refine_ls_hydrogen_treatment mixed
_refine_ls_matrix_type full
_refine_ls_number_parameters 320
_refine_ls_number_reflns 3938
_refine_ls_number_restraints 0
_refine_ls_restrained_S_all 1.093
_refine_ls_R_factor_all 0.0254
_refine_ls_R_factor_gt 0.0219
_refine_ls_shift/su_max 0.002
_refine_ls_shift/su_mean 0.000
_refine_ls_structure_factor_coef Fsqd
_refine_ls_weighting_details 'w=1/[\s^2^(Fo^2^)+(0.0161P)^2^+3.8921P] where P=(Fo^2^+2Fc^2^)/3'
_refine_ls_weighting_scheme calc
_refine_ls_wR_factor_gt 0.0474
_refine_ls_wR_factor_ref 0.0491
_reflns_Friedel_coverage 0.000
_reflns_number_gt 3629
_reflns_number_total 3938
_reflns_threshold_expression 'I > 2\s(I)'
_cod_data_source_file d0ce01528h2.cif
_cod_data_source_block a
_cod_depositor_comments 'Adding full bibliography for 7241784--7241786.cif.'
_cod_original_cell_volume 2149.0(6)
_cod_database_code 7241785
_shelx_shelxl_version_number 2014/7
_shelx_space_group_comment
;
The symmetry employed for this shelxl refinement is uniquely defined
by the following loop, which should always be used as a source of
symmetry information in preference to the above space-group names.
They are only intended as comments.
;
_olex2_refinement_description
;
1. Fixed Uiso
 At 1.2 times of:
  All C(H) groups, All C(H,H) groups
 At 1.5 times of:
  All O(H,H) groups
2.a Riding coordinates:
 O11(H11,H10A,H10B)
2.b Rotating group:
 O9(H9A,H9B)
2.c Secondary CH2 refined with riding coordinates:
 C8(H8A,H8B), C16(H16A,H16B)
2.d Aromatic/amide H refined with riding coordinates:
 C3(H3), C4(H4), C5(H5), C7(H7), C10(H10), C12(H12), C14(H14), C18(H18),
 C19(H19), C20(H20), C22(H22)
;
_olex2_submission_special_instructions 'No special instructions were received'

loop_
_space_group_symop_operation_xyz
'x, y, z'
'-x, y+1/2, -z+1/2'
'-x, -y, -z'
'x, -y-1/2, z-1/2'

loop_
_atom_site_label
_atom_site_type_symbol
_atom_site_fract_x
_atom_site_fract_y
_atom_site_fract_z
_atom_site_U_iso_or_equiv
_atom_site_adp_type
_atom_site_occupancy
_atom_site_site_symmetry_order
_atom_site_calc_flag
_atom_site_refinement_flags_posn
_atom_site_refinement_flags_adp
_atom_site_refinement_flags_occupancy
_atom_site_disorder_assembly
_atom_site_disorder_group
Dy01 Dy 0.50284(2) 0.58977(2) 0.35111(2) 0.01406(6) Uani 1 1 d . . . . .
O1 O 0.59146(15) 1.1959(3) 0.68491(18) 0.0333(6) Uani 1 1 d . . . . .
O2 O 0.59293(16) 0.9929(4) 0.77107(17) 0.0380(7) Uani 1 1 d . . . . .
O3 O 0.92473(13) 0.6288(3) 0.73659(13) 0.0179(5) Uani 1 1 d . . . . .
O4 O 0.92874(13) 0.3587(3) 0.49006(14) 0.0199(5) Uani 1 1 d . . . . .
O5 O 0.60650(14) 0.4969(3) 0.59269(14) 0.0223(5) Uani 1 1 d . . . . .
O6 O 0.60949(14) 0.4800(3) 0.45818(14) 0.0219(5) Uani 1 1 d . . . . .
O7 O 0.59219(16) 0.0344(3) 0.27802(15) 0.0306(6) Uani 1 1 d . . . . .
O8 O 0.59357(15) -0.2030(3) 0.33668(18) 0.0358(7) Uani 1 1 d . . . . .
O9 O 0.49385(14) 0.2876(3) 0.35200(13) 0.0216(5) Uani 1 1 d . . . . .
H9A H 0.5441 0.2438 0.3484 0.032 Uiso 1 1 d GR . . . .
H9B H 0.4556 0.2514 0.3049 0.032 Uiso 1 1 d GR . . . .
O10 O 0.5208(2) 0.7619(3) 0.47572(16) 0.0408(7) Uani 1 1 d . . . . .
C1 C 0.6264(2) 1.0794(4) 0.7271(2) 0.0181(7) Uani 1 1 d . . . . .
C2 C 0.7169(2) 1.0398(4) 0.72389(19) 0.0168(7) Uani 1 1 d . . . . .
C3 C 0.7628(2) 1.1458(4) 0.6871(2) 0.0195(7) Uani 1 1 d . . . . .
H3 H 0.7371 1.2427 0.6640 0.023 Uiso 1 1 calc R . . . .
C4 C 0.8458(2) 1.1093(4) 0.6842(2) 0.0219(7) Uani 1 1 d . . . . .
H4 H 0.8772 1.1821 0.6596 0.026 Uiso 1 1 calc R . . . .
C5 C 0.8835(2) 0.9679(4) 0.7169(2) 0.0179(7) Uani 1 1 d . . . . .
H5 H 0.9403 0.9436 0.7139 0.021 Uiso 1 1 calc R . . . .
C6 C 0.83876(19) 0.8606(4) 0.75408(19) 0.0147(6) Uani 1 1 d . . . . .
C7 C 0.7555(2) 0.8982(4) 0.75804(19) 0.0158(6) Uani 1 1 d . . . . .
H7 H 0.7249 0.8268 0.7842 0.019 Uiso 1 1 calc R . . . .
C8 C 0.8812(2) 0.7076(4) 0.79121(19) 0.0169(7) Uani 1 1 d . . . . .
H8A H 0.9234 0.7305 0.8460 0.020 Uiso 1 1 calc R . . . .
H8B H 0.8368 0.6360 0.8024 0.020 Uiso 1 1 calc R . . . .
C9 C 0.87482(19) 0.5623(4) 0.66303(19) 0.0151(7) Uani 1 1 d . . . . .
C10 C 0.78506(19) 0.5582(3) 0.64066(19) 0.0142(6) Uani 1 1 d . . . . .
H10 H 0.7536 0.5984 0.6777 0.017 Uiso 1 1 calc R . . . .
C0AA C 0.74257(19) 0.4936(4) 0.56241(19) 0.0141(6) Uani 1 1 d . . . . .
C12 C 0.78743(19) 0.4306(3) 0.50835(19) 0.0144(6) Uani 1 1 d . . . . .
H12 H 0.7575 0.3906 0.4544 0.017 Uiso 1 1 calc R . . . .
C13 C 0.8770(2) 0.4273(4) 0.5346(2) 0.0161(7) Uani 1 1 d . . . . .
C14 C 0.92053(19) 0.4959(4) 0.6107(2) 0.0156(7) Uani 1 1 d . . . . .
H14 H 0.9818 0.4977 0.6270 0.019 Uiso 1 1 calc R . . . .
C15 C 0.6458(2) 0.4901(4) 0.5361(2) 0.0159(7) Uani 1 1 d . . . . .
C16 C 0.8868(2) 0.2809(4) 0.4120(2) 0.0191(7) Uani 1 1 d . . . . .
H16A H 0.9304 0.2548 0.3814 0.023 Uiso 1 1 calc R . . . .
H16B H 0.8447 0.3547 0.3763 0.023 Uiso 1 1 calc R . . . .
C17 C 0.8405(2) 0.1308(4) 0.4250(2) 0.0168(7) Uani 1 1 d . . . . .
C18 C 0.8803(2) 0.0211(4) 0.4863(2) 0.0225(7) Uani 1 1 d . . . . .
H18 H 0.9364 0.0423 0.5215 0.027 Uiso 1 1 calc R . . . .
C19 C 0.8390(2) -0.1187(4) 0.4965(2) 0.0253(8) Uani 1 1 d . . . . .
H19 H 0.8670 -0.1931 0.5382 0.030 Uiso 1 1 calc R . . . .
C20 C 0.7573(2) -0.1500(4) 0.4461(2) 0.0219(7) Uani 1 1 d . . . . .
H20 H 0.7293 -0.2462 0.4529 0.026 Uiso 1 1 calc R . . . .
C21 C 0.7156(2) -0.0405(4) 0.38503(19) 0.0160(7) Uani 1 1 d . . . . .
C22 C 0.7580(2) 0.0993(4) 0.3751(2) 0.0166(7) Uani 1 1 d . . . . .
H22 H 0.7301 0.1739 0.3335 0.020 Uiso 1 1 calc R . . . .
C23 C 0.6268(2) -0.0730(4) 0.3298(2) 0.0200(7) Uani 1 1 d . . . . .
O11 O 0.3885(2) 0.9566(5) 0.4904(3) 0.0751(12) Uani 1 1 d . . . . .
H11 H 0.3909 1.0345 0.4520 0.7(2) Uiso 1 1 d R . . . .
H10A H 0.5256 0.7296 0.5198 0.046(14) Uiso 1 1 d R . . . .
H10B H 0.4611 0.7970 0.4595 0.058(15) Uiso 1 1 d R . . . .

loop_
_atom_site_aniso_label
_atom_site_aniso_U_11
_atom_site_aniso_U_22
_atom_site_aniso_U_33
_atom_site_aniso_U_23
_atom_site_aniso_U_13
_atom_site_aniso_U_12
Dy01 0.01586(8) 0.01195(8) 0.01496(8) 0.00099(6) 0.00514(6) 0.00041(6)
O1 0.0253(13) 0.0186(13) 0.0569(17) 0.0122(13) 0.0126(12) 0.0093(11)
O2 0.0287(14) 0.0551(18) 0.0383(15) 0.0274(14) 0.0228(12) 0.0200(13)
O3 0.0130(11) 0.0191(12) 0.0201(11) -0.0063(10) 0.0017(9) 0.0030(9)
O4 0.0148(11) 0.0212(12) 0.0248(12) -0.0087(10) 0.0074(9) -0.0028(9)
O5 0.0162(11) 0.0306(14) 0.0213(12) 0.0005(11) 0.0068(10) -0.0022(10)
O6 0.0157(11) 0.0297(13) 0.0179(12) -0.0010(10) 0.0003(9) 0.0015(10)
O7 0.0268(13) 0.0367(15) 0.0218(13) 0.0086(12) -0.0048(11) -0.0115(12)
O8 0.0217(13) 0.0166(13) 0.0647(19) 0.0070(13) 0.0037(13) -0.0075(11)
O9 0.0253(12) 0.0214(12) 0.0173(11) -0.0034(10) 0.0043(10) -0.0022(10)
O10 0.081(2) 0.0237(14) 0.0189(14) 0.0037(12) 0.0162(14) 0.0051(14)
C1 0.0200(16) 0.0158(17) 0.0180(16) -0.0013(14) 0.0040(13) 0.0016(14)
C2 0.0185(16) 0.0161(16) 0.0154(15) -0.0021(13) 0.0037(13) 0.0003(13)
C3 0.0261(18) 0.0128(16) 0.0197(16) 0.0023(14) 0.0062(14) 0.0000(14)
C4 0.0269(18) 0.0194(17) 0.0228(17) 0.0011(14) 0.0123(15) -0.0052(14)
C5 0.0139(16) 0.0213(17) 0.0181(16) -0.0046(14) 0.0037(13) -0.0024(13)
C6 0.0168(16) 0.0125(15) 0.0130(15) -0.0045(13) 0.0010(12) -0.0003(12)
C7 0.0190(16) 0.0139(16) 0.0148(15) -0.0006(13) 0.0050(13) -0.0012(13)
C8 0.0179(16) 0.0147(16) 0.0176(16) -0.0031(13) 0.0038(13) 0.0019(13)
C9 0.0167(16) 0.0105(15) 0.0163(15) 0.0004(13) 0.0012(13) 0.0005(12)
C10 0.0182(16) 0.0097(15) 0.0149(15) 0.0002(12) 0.0049(13) 0.0012(12)
C0AA 0.0141(15) 0.0099(15) 0.0182(16) 0.0049(13) 0.0041(13) -0.0001(12)
C12 0.0167(15) 0.0119(15) 0.0144(15) 0.0008(12) 0.0038(13) -0.0020(12)
C13 0.0180(16) 0.0104(15) 0.0220(16) 0.0016(13) 0.0089(13) -0.0013(12)
C14 0.0116(15) 0.0131(16) 0.0214(17) 0.0024(13) 0.0034(13) -0.0005(12)
C15 0.0157(16) 0.0114(16) 0.0193(17) 0.0035(13) 0.0026(13) 0.0008(12)
C16 0.0210(16) 0.0195(17) 0.0177(16) -0.0049(14) 0.0069(13) -0.0048(14)
C17 0.0178(16) 0.0159(16) 0.0176(16) -0.0050(13) 0.0063(13) -0.0013(13)
C18 0.0206(17) 0.0239(18) 0.0202(17) -0.0046(15) 0.0005(14) 0.0014(14)
C19 0.0287(19) 0.0219(19) 0.0223(17) 0.0058(15) 0.0015(15) 0.0053(15)
C20 0.0270(18) 0.0142(16) 0.0254(18) 0.0043(14) 0.0088(15) 0.0002(14)
C21 0.0188(16) 0.0146(16) 0.0152(15) -0.0031(13) 0.0055(13) -0.0002(13)
C22 0.0201(16) 0.0137(16) 0.0169(15) 0.0005(13) 0.0066(13) -0.0011(13)
C23 0.0209(17) 0.0189(18) 0.0211(17) -0.0061(14) 0.0071(14) -0.0016(14)
O11 0.055(2) 0.087(3) 0.087(3) -0.043(2) 0.027(2) -0.007(2)

loop_
_atom_type_symbol
_atom_type_description
_atom_type_scat_dispersion_real
_atom_type_scat_dispersion_imag
_atom_type_scat_source
C C 0.0033 0.0016 'International Tables Vol C Tables 4.2.6.8 and 6.1.1.4'
H H 0.0000 0.0000 'International Tables Vol C Tables 4.2.6.8 and 6.1.1.4'
Dy Dy -0.1892 4.4098 'International Tables Vol C Tables 4.2.6.8 and 6.1.1.4'
O O 0.0106 0.0060 'International Tables Vol C Tables 4.2.6.8 and 6.1.1.4'

loop_
_geom_angle_atom_site_label_1
_geom_angle_atom_site_label_2
_geom_angle_atom_site_label_3
_geom_angle
_geom_angle_site_symmetry_1
_geom_angle_site_symmetry_3
_geom_angle_publ_flag
O1 Dy01 O9 137.86(8) 3_676 . ?
O1 Dy01 O10 71.17(10) 3_676 . ?
O2 Dy01 O1 123.71(10) 4_575 3_676 ?
O2 Dy01 O5 142.25(9) 4_575 3_666 ?
O2 Dy01 O7 77.28(9) 4_575 2_655 ?
O2 Dy01 O8 70.42(10) 4_575 1_565 ?
O2 Dy01 O9 75.28(9) 4_575 . ?
O2 Dy01 O10 134.27(10) 4_575 . ?
O5 Dy01 O1 80.46(9) 3_666 3_676 ?
O5 Dy01 O8 147.32(9) 3_666 1_565 ?
O5 Dy01 O9 68.36(8) 3_666 . ?
O5 Dy01 O10 77.90(9) 3_666 . ?
O6 Dy01 O1 143.99(9) . 3_676 ?
O6 Dy01 O2 81.84(9) . 4_575 ?
O6 Dy01 O5 93.48(8) . 3_666 ?
O6 Dy01 O7 142.90(9) . 2_655 ?
O6 Dy01 O8 91.14(9) . 1_565 ?
O6 Dy01 O9 67.97(8) . . ?
O6 Dy01 O10 72.85(9) . . ?
O7 Dy01 O1 72.37(9) 2_655 3_676 ?
O7 Dy01 O5 84.98(9) 2_655 3_666 ?
O7 Dy01 O8 109.85(10) 2_655 1_565 ?
O7 Dy01 O9 77.18(8) 2_655 . ?
O7 Dy01 O10 141.70(9) 2_655 . ?
O8 Dy01 O1 76.95(9) 1_565 3_676 ?
O8 Dy01 O9 142.02(8) 1_565 . ?
O8 Dy01 O10 72.64(10) 1_565 . ?
O10 Dy01 O9 125.42(8) . . ?
C1 O1 Dy01 156.7(2) . 3_676 ?
C1 O2 Dy01 160.2(2) . 4_576 ?
C9 O3 C8 117.8(2) . . ?
C13 O4 C16 117.3(2) . . ?
C15 O5 Dy01 150.1(2) . 3_666 ?
C15 O6 Dy01 143.0(2) . . ?
C23 O7 Dy01 145.8(2) . 2_645 ?
C23 O8 Dy01 166.2(2) . 1_545 ?
O1 C1 C2 116.9(3) . . ?
O2 C1 O1 125.7(3) . . ?
O2 C1 C2 117.4(3) . . ?
C3 C2 C1 119.9(3) . . ?
C7 C2 C1 120.5(3) . . ?
C7 C2 C3 119.5(3) . . ?
C4 C3 C2 119.9(3) . . ?
C5 C4 C3 120.5(3) . . ?
C4 C5 C6 120.5(3) . . ?
C5 C6 C8 120.1(3) . . ?
C7 C6 C5 119.0(3) . . ?
C7 C6 C8 120.9(3) . . ?
C6 C7 C2 120.5(3) . . ?
O3 C8 C6 112.8(3) . . ?
O3 C9 C10 124.3(3) . . ?
O3 C9 C14 115.1(3) . . ?
C14 C9 C10 120.6(3) . . ?
C9 C10 C0AA 118.2(3) . . ?
C10 C0AA C15 119.3(3) . . ?
C12 C0AA C10 121.7(3) . . ?
C12 C0AA C15 119.0(3) . . ?
C0AA C12 C13 118.8(3) . . ?
O4 C13 C12 124.7(3) . . ?
O4 C13 C14 115.0(3) . . ?
C14 C13 C12 120.4(3) . . ?
C13 C14 C9 120.1(3) . . ?
O5 C15 O6 124.3(3) . . ?
O5 C15 C0AA 118.3(3) . . ?
O6 C15 C0AA 117.3(3) . . ?
O4 C16 C17 113.0(3) . . ?
C18 C17 C16 120.6(3) . . ?
C22 C17 C16 120.5(3) . . ?
C22 C17 C18 118.9(3) . . ?
C19 C18 C17 120.7(3) . . ?
C20 C19 C18 120.1(3) . . ?
C19 C20 C21 120.2(3) . . ?
C20 C21 C23 120.7(3) . . ?
C22 C21 C20 119.1(3) . . ?
C22 C21 C23 120.1(3) . . ?
C17 C22 C21 121.0(3) . . ?
O7 C23 C21 116.9(3) . . ?
O8 C23 O7 124.9(3) . . ?
O8 C23 C21 118.1(3) . . ?

loop_
_geom_bond_atom_site_label_1
_geom_bond_atom_site_label_2
_geom_bond_distance
_geom_bond_site_symmetry_2
_geom_bond_publ_flag
Dy01 O1 2.335(2) 3_676 ?
Dy01 O2 2.306(2) 4_575 ?
Dy01 O5 2.311(2) 3_666 ?
Dy01 O6 2.300(2) . ?
Dy01 O7 2.307(2) 2_655 ?
Dy01 O8 2.332(2) 1_565 ?
Dy01 O9 2.557(2) . ?
Dy01 O10 2.462(3) . ?
O1 Dy01 2.335(2) 3_676 ?
O1 C1 1.248(4) . ?
O2 Dy01 2.306(2) 4_576 ?
O2 C1 1.244(4) . ?
O3 C8 1.438(4) . ?
O3 C9 1.379(4) . ?
O4 C13 1.373(4) . ?
O4 C16 1.438(4) . ?
O5 Dy01 2.311(2) 3_666 ?
O5 C15 1.255(4) . ?
O6 C15 1.260(4) . ?
O7 Dy01 2.307(2) 2_645 ?
O7 C23 1.266(4) . ?
O8 Dy01 2.332(2) 1_545 ?
O8 C23 1.239(4) . ?
C1 C2 1.508(4) . ?
C2 C3 1.396(5) . ?
C2 C7 1.395(4) . ?
C3 C4 1.384(5) . ?
C4 C5 1.381(5) . ?
C5 C6 1.395(5) . ?
C6 C7 1.394(4) . ?
C6 C8 1.512(4) . ?
C9 C10 1.393(4) . ?
C9 C14 1.388(4) . ?
C10 C0AA 1.395(4) . ?
C0AA C12 1.389(4) . ?
C0AA C15 1.501(4) . ?
C12 C13 1.390(4) . ?
C13 C14 1.385(4) . ?
C16 C17 1.514(4) . ?
C17 C18 1.392(5) . ?
C17 C22 1.387(4) . ?
C18 C19 1.388(5) . ?
C19 C20 1.380(5) . ?
C20 C21 1.397(5) . ?
C21 C22 1.396(4) . ?
C21 C23 1.500(4) . ?
